data_4001396
loop_
_publ_author_name
'Chizmeshya, A. V. G.'
'Ritter, C. J.'
'Groy, T. L.'
'Tice, J. B.'
'Kouvetakis, J.'

_publ_section_title
;
 Synthesis of Molecular Adducts of Beryllium, Boron, and Gallium Cyanides:
 Theoretical and Experimental Correlations between Solid-State and
 Molecular Analogues
;
_journal_issue 24
_journal_name_full 'Chemistry of Materials'
_journal_page_first 5890
_journal_paper_doi 10.1021/cm071275h
_journal_volume 19
_journal_year 2007
_chemical_formula_moiety 'C4 B N4, C5 H6 N'
_chemical_formula_sum 'C9 H6 B N5'
_chemical_formula_weight 195.00
_chemical_name_systematic
; 
 ? 
;
_space_group_IT_number 61
_symmetry_cell_setting orthorhombic
_symmetry_space_group_name_Hall '-P 2ac 2ab'
_symmetry_space_group_name_H-M 'P b c a'
_atom_sites_solution_hydrogens geom
_atom_sites_solution_primary direct
_atom_sites_solution_secondary difmap
_audit_creation_method SHELXL-97
_cell_angle_alpha 90.00
_cell_angle_beta 90.00
_cell_angle_gamma 90.00
_cell_formula_units_Z 8
_cell_length_a 13.2610(9)
_cell_length_b 7.6398(5)
_cell_length_c 21.3062(14)
_cell_measurement_reflns_used 2535
_cell_measurement_temperature 298(2)
_cell_measurement_theta_max 21.101
_cell_measurement_theta_min 3.072
_cell_volume 2158.6(2)
_computing_cell_refinement 'SAINT V6.28A'
_computing_data_collection 'SMART V5.625'
_computing_data_reduction 'SAINT V6.28A'
_computing_molecular_graphics 'Bruker SHELXTL Ver. 6.12 (2001)'
_computing_publication_material 'Bruker SHELXTL Ver. 6.12 (2001)'
_computing_structure_refinement 'SHELXL-97 (Sheldrick, 1997)'
_computing_structure_solution 'SHELXS-97 (Sheldrick, 1990)'
_diffrn_ambient_temperature 298(2)
_diffrn_measured_fraction_theta_full 1.000
_diffrn_measured_fraction_theta_max 1.000
_diffrn_measurement_device_type 'Bruker SMART APEX'
_diffrn_measurement_method '\w scan'
_diffrn_radiation_monochromator graphite
_diffrn_radiation_source 'fine-focus sealed tube'
_diffrn_radiation_type MoK\a
_diffrn_radiation_wavelength 0.71073
_diffrn_reflns_av_R_equivalents 0.0654
_diffrn_reflns_av_sigmaI/netI 0.0464
_diffrn_reflns_limit_h_max 15
_diffrn_reflns_limit_h_min -15
_diffrn_reflns_limit_k_max 9
_diffrn_reflns_limit_k_min -9
_diffrn_reflns_limit_l_max 25
_diffrn_reflns_limit_l_min -25
_diffrn_reflns_number 16174
_diffrn_reflns_theta_full 25.03
_diffrn_reflns_theta_max 25.03
_diffrn_reflns_theta_min 1.91
_diffrn_standards_decay_% 0.00
_exptl_absorpt_coefficient_mu 0.079
_exptl_absorpt_correction_T_max 1.000
_exptl_absorpt_correction_T_min 0.990
_exptl_absorpt_correction_type empirical
_exptl_absorpt_process_details 'Bruker SADABS'
_exptl_crystal_colour Yellow
_exptl_crystal_density_diffrn 1.200
_exptl_crystal_density_method 'not measured'
_exptl_crystal_description Plate
_exptl_crystal_F_000 800
_exptl_crystal_size_max 0.32
_exptl_crystal_size_mid 0.19
_exptl_crystal_size_min 0.08
_refine_diff_density_max 0.128
_refine_diff_density_min -0.117
_refine_diff_density_rms 0.026
_refine_ls_extinction_method none
_refine_ls_goodness_of_fit_ref 0.810
_refine_ls_hydrogen_treatment constr
_refine_ls_matrix_type full
_refine_ls_number_parameters 140
_refine_ls_number_reflns 1906
_refine_ls_number_restraints 0
_refine_ls_restrained_S_all 0.810
_refine_ls_R_factor_all 0.1000
_refine_ls_R_factor_gt 0.0470
_refine_ls_shift/su_max 0.009
_refine_ls_shift/su_mean 0.002
_refine_ls_structure_factor_coef Fsqd
_refine_ls_weighting_details 'calc w=1/[\s^2^(Fo^2^)+(0.0595P)^2^+0.0000P] where P=(Fo^2^+2Fc^2^)/3'
_refine_ls_weighting_scheme calc
_refine_ls_wR_factor_gt 0.0968
_refine_ls_wR_factor_ref 0.1175
_reflns_number_gt 1056
_reflns_number_total 1906
_reflns_threshold_expression >2sigma(I)
_cod_data_source_file cm071275h-file001.cif
_cod_data_source_block pbca
_cod_depositor_comments
;
The following automatic conversions were performed:

'_symmetry_cell_setting' value 'Orthorhombic' changed to
'orthorhombic' according to
/home/saulius/struct/CIF-dictionaries/cif_core.dic dictionary named
'cif_core.dic' version 2.4.1 from
2010-06-29.

'_exptl_absorpt_correction_type' value 'Empirical'
changed to 'empirical' according to
/home/saulius/struct/CIF-dictionaries/cif_core.dic dictionary named
'cif_core.dic' version 2.4.1 from 2010-06-29.

Automatic conversion script
Id: cif_fix_values 1715 2011-07-08 13:25:40Z adriana 
;
_cod_original_sg_symbol_H-M Pbca
_cod_database_code 4001396

loop_
_symmetry_equiv_pos_as_xyz
'x, y, z'
'-x+1/2, -y, z+1/2'
'-x, y+1/2, -z+1/2'
'x+1/2, -y+1/2, -z'
'-x, -y, -z'
'x-1/2, y, -z-1/2'
'x, -y-1/2, z-1/2'
'-x-1/2, y-1/2, z'

loop_
_atom_site_label
_atom_site_type_symbol
_atom_site_fract_x
_atom_site_fract_y
_atom_site_fract_z
_atom_site_U_iso_or_equiv
_atom_site_adp_type
_atom_site_occupancy
_atom_site_symmetry_multiplicity
_atom_site_calc_flag
_atom_site_refinement_flags
_atom_site_disorder_assembly
_atom_site_disorder_group
B B 0.61906(16) 0.0255(3) 0.41920(10) 0.0507(6) Uani 1 1 d . . .
C1 C 0.65167(16) -0.1279(4) 0.46463(13) 0.0680(12) Uani 0.95(3) 1 d P A 1
N1 N 0.67345(17) -0.2363(4) 0.49855(13) 0.1079(12) Uani 0.95(3) 1 d P A 1
N1' N 0.65167(16) -0.1279(4) 0.46463(13) 0.0680(12) Uani 0.05(3) 1 d P A 2
C1' C 0.67345(17) -0.2363(4) 0.49855(13) 0.1079(12) Uani 0.05(3) 1 d P A 2
C2 C 0.5193(2) -0.0300(3) 0.38218(11) 0.0611(10) Uani 0.94(3) 1 d P A 3
N2 N 0.4489(2) -0.0698(3) 0.35576(11) 0.0832(9) Uani 0.94(3) 1 d P A 3
N2' N 0.5193(2) -0.0300(3) 0.38218(11) 0.0611(10) Uani 0.06(3) 1 d P A 4
C2' C 0.4489(2) -0.0698(3) 0.35576(11) 0.0832(9) Uani 0.06(3) 1 d P A 4
C3 C 0.7065(2) 0.0658(3) 0.36994(12) 0.0611(10) Uani 0.93(3) 1 d P A 5
N3 N 0.76808(19) 0.0960(3) 0.33454(11) 0.0854(9) Uani 0.93(3) 1 d P A 5
N3' N 0.7065(2) 0.0658(3) 0.36994(12) 0.0611(10) Uani 0.07(3) 1 d P A 6
C3' C 0.76808(19) 0.0960(3) 0.33454(11) 0.0854(9) Uani 0.07(3) 1 d P A 6
C4 C 0.59685(15) 0.1934(4) 0.46021(12) 0.0587(10) Uani 0.99(3) 1 d P A 7
N4 N 0.58040(15) 0.3119(4) 0.49083(11) 0.0817(10) Uani 0.99(3) 1 d P A 7
N4' N 0.59685(15) 0.1934(4) 0.46021(12) 0.0587(10) Uani 0.01(3) 1 d P A 8
C4' C 0.58040(15) 0.3119(4) 0.49083(11) 0.0817(10) Uani 0.01(3) 1 d P A 8
N5 N 0.60261(18) 0.5056(2) 0.60549(9) 0.0773(6) Uani 1 1 d . . .
H5A H 0.6000 0.4659 0.5678 0.093 Uiso 1 1 calc R . .
C5 C 0.6905(2) 0.5576(4) 0.62803(13) 0.0859(8) Uani 1 1 d . . .
H5B H 0.7483 0.5501 0.6034 0.103 Uiso 1 1 calc R . .
C6 C 0.6959(2) 0.6214(3) 0.68658(13) 0.0850(8) Uani 1 1 d . . .
H6 H 0.7573 0.6576 0.7031 0.102 Uiso 1 1 calc R . .
C7 C 0.6110(2) 0.6322(3) 0.72111(11) 0.0855(8) Uani 1 1 d . . .
H7 H 0.6136 0.6785 0.7615 0.103 Uiso 1 1 calc R . .
C8 C 0.5218(2) 0.5760(3) 0.69736(12) 0.0845(8) Uani 1 1 d . . .
H8 H 0.4634 0.5815 0.7214 0.101 Uiso 1 1 calc R . .
C9 C 0.5188(2) 0.5123(3) 0.63862(14) 0.0775(7) Uani 1 1 d . . .
H9 H 0.4583 0.4732 0.6215 0.093 Uiso 1 1 calc R . .

loop_
_atom_site_aniso_label
_atom_site_aniso_U_11
_atom_site_aniso_U_22
_atom_site_aniso_U_33
_atom_site_aniso_U_23
_atom_site_aniso_U_13
_atom_site_aniso_U_12
B 0.0457(14) 0.0596(15) 0.0468(13) 0.0008(12) 0.0029(11) 0.0012(12)
C1 0.0452(13) 0.087(2) 0.0722(19) 0.0153(16) 0.0146(12) 0.0057(13)
N1 0.0769(16) 0.129(2) 0.118(2) 0.0619(19) 0.0215(14) 0.0239(15)
N1' 0.0452(13) 0.087(2) 0.0722(19) 0.0153(16) 0.0146(12) 0.0057(13)
C1' 0.0769(16) 0.129(2) 0.118(2) 0.0619(19) 0.0215(14) 0.0239(15)
C2 0.060(2) 0.0672(16) 0.0558(15) 0.0027(11) 0.0039(14) -0.0022(13)
N2 0.0663(18) 0.1044(18) 0.0789(16) -0.0013(12) -0.0130(13) -0.0154(13)
N2' 0.060(2) 0.0672(16) 0.0558(15) 0.0027(11) 0.0039(14) -0.0022(13)
C2' 0.0663(18) 0.1044(18) 0.0789(16) -0.0013(12) -0.0130(13) -0.0154(13)
C3 0.0657(18) 0.0603(15) 0.0572(16) -0.0029(11) 0.0057(14) -0.0049(11)
N3 0.0815(17) 0.0992(17) 0.0755(16) 0.0009(12) 0.0270(13) -0.0181(12)
N3' 0.0657(18) 0.0603(15) 0.0572(16) -0.0029(11) 0.0057(14) -0.0049(11)
C3' 0.0815(17) 0.0992(17) 0.0755(16) 0.0009(12) 0.0270(13) -0.0181(12)
C4 0.0435(12) 0.078(2) 0.0544(16) -0.0033(15) -0.0028(10) 0.0014(12)
N4 0.0699(14) 0.096(2) 0.0795(16) -0.0256(15) 0.0029(11) 0.0022(12)
N4' 0.0435(12) 0.078(2) 0.0544(16) -0.0033(15) -0.0028(10) 0.0014(12)
C4' 0.0699(14) 0.096(2) 0.0795(16) -0.0256(15) 0.0029(11) 0.0022(12)
N5 0.1085(19) 0.0746(14) 0.0487(11) -0.0067(10) -0.0077(13) 0.0000(14)
C5 0.0746(18) 0.113(2) 0.0702(18) 0.0156(16) 0.0110(14) 0.0138(16)
C6 0.0777(19) 0.109(2) 0.0685(18) 0.0127(15) -0.0152(15) -0.0088(16)
C7 0.110(2) 0.095(2) 0.0516(15) -0.0073(14) -0.0092(17) 0.0005(17)
C8 0.084(2) 0.104(2) 0.0660(17) 0.0054(15) 0.0111(15) 0.0011(16)
C9 0.0736(18) 0.0759(18) 0.0831(19) 0.0145(15) -0.0125(16) -0.0158(14)

loop_
_atom_type_symbol
_atom_type_description
_atom_type_scat_dispersion_real
_atom_type_scat_dispersion_imag
_atom_type_scat_source
C C 0.0033 0.0016 'International Tables Vol C Tables 4.2.6.8 and 6.1.1.4'
H H 0.0000 0.0000 'International Tables Vol C Tables 4.2.6.8 and 6.1.1.4'
B B 0.0013 0.0007 'International Tables Vol C Tables 4.2.6.8 and 6.1.1.4'
N N 0.0061 0.0033 'International Tables Vol C Tables 4.2.6.8 and 6.1.1.4'

loop_
_geom_angle_atom_site_label_1
_geom_angle_atom_site_label_2
_geom_angle_atom_site_label_3
_geom_angle
C4 B C1 108.33(17)
C4 B C3 110.06(17)
C1 B C3 110.32(16)
C4 B C2 109.54(16)
C1 B C2 109.40(17)
C3 B C2 109.18(16)
N1 C1 B 178.1(2)
N2 C2 B 179.7(3)
N3 C3 B 179.2(2)
N4 C4 B 178.5(2)
C9 N5 C5 122.5(2)
C9 N5 H5A 118.7
C5 N5 H5A 118.7
N5 C5 C6 119.6(2)
N5 C5 H5B 120.2
C6 C5 H5B 120.2
C5 C6 C7 119.1(2)
C5 C6 H6 120.4
C7 C6 H6 120.4
C6 C7 C8 120.4(2)
C6 C7 H7 119.8
C8 C7 H7 119.8
C9 C8 C7 119.2(2)
C9 C8 H8 120.4
C7 C8 H8 120.4
N5 C9 C8 119.3(2)
N5 C9 H9 120.4
C8 C9 H9 120.4

loop_
_geom_bond_atom_site_label_1
_geom_bond_atom_site_label_2
_geom_bond_distance
B C4 1.580(4)
B C1 1.580(4)
B C3 1.594(4)
B C2 1.597(4)
C1 N1 1.137(2)
C2 N2 1.133(2)
C3 N3 1.135(2)
C4 N4 1.137(2)
N5 C9 1.317(3)
N5 C5 1.322(3)
N5 H5A 0.8600
C5 C6 1.341(3)
C5 H5B 0.9300
C6 C7 1.347(3)
C6 H6 0.9300
C7 C8 1.357(3)
C7 H7 0.9300
C8 C9 1.343(3)
C8 H8 0.9300
C9 H9 0.9300
